data_4303036
loop_
_publ_author_name
'Edward Gore-Randall'
'Mark Irwin'
'Mark S. Denning'
'Jose M. Goicoechea'

_publ_contact_author
;
 Dr. J. M. Goicoechea           
 Chemistry Research Laboratory
 University of Oxford
 Mansfield Road
 Oxford
 OX1 3TA
 UK
;
_publ_contact_author_email jose.goicoechea@chem.ox.ac.uk
_publ_contact_author_fax '+44 1865 272690'
_publ_contact_author_phone '+44 1865 275961'
_publ_section_title
;
Synthesis and Characterization of Alkali-Metal Salts of 2,2'- and
2,4'-Bipyridyl Radicals and Dianions
;
_journal_name_full 'Inorganic Chemistry'
_journal_page_first 8304
_journal_page_last 8316
_journal_paper_doi 10.1021/ic9009459
_journal_volume 48
_journal_year 2009
_chemical_formula_moiety 'C14 H24 N6 Rb2'
_chemical_formula_sum 'C7 H12 N3 Rb'
_chemical_formula_weight 223.67
_chemical_name_systematic
; 
[Rb2(N2C10H8)(C2N2H8)2]
;
_space_group_IT_number 2
_symmetry_cell_setting triclinic
_symmetry_space_group_name_Hall '-P 1'
_symmetry_space_group_name_H-M 'P -1'
_atom_sites_solution_hydrogens geom
_atom_sites_solution_primary direct
_atom_sites_solution_secondary difmap
_audit_creation_method SHELXL-97
_cell_angle_alpha 96.819(2)
_cell_angle_beta 99.593(2)
_cell_angle_gamma 104.053(2)
_cell_formula_units_Z 2
_cell_length_a 6.2046(3)
_cell_length_b 7.6321(3)
_cell_length_c 9.5740(5)
_cell_measurement_reflns_used 7765
_cell_measurement_temperature 150(2)
_cell_measurement_theta_max 27.485
_cell_measurement_theta_min 5.097
_cell_volume 427.60(4)
_computing_cell_refinement
;
KappaCCD software "DENZO" (Otwinowski & Minor, 1996)
;
_computing_data_collection
;
KappaCCD software "Collect" (Nonius, 2000)
;
_computing_data_reduction
;
KappaCCD software "DENZO" (Otwinowski & Minor, 1996)
;
_computing_molecular_graphics 'WinGX (Farrugia, 2005)'
_computing_publication_material 'XCIF (Sheldrick, 2001)'
_computing_structure_refinement 'SHELXL-97 (Sheldrick, 1997)'
_computing_structure_solution 'SHELXS-97 (Sheldrick, 1990)'
_diffrn_ambient_temperature 150(2)
_diffrn_measured_fraction_theta_full 0.988
_diffrn_measured_fraction_theta_max 0.988
_diffrn_measurement_device_type 'Nonius KappaCCD'
_diffrn_measurement_method 'phi and omega scans'
_diffrn_radiation_monochromator graphite
_diffrn_radiation_source 'fine-focus sealed tube'
_diffrn_radiation_type MoK\a
_diffrn_radiation_wavelength 0.71073
_diffrn_reflns_av_R_equivalents 0.0420
_diffrn_reflns_av_sigmaI/netI 0.0585
_diffrn_reflns_limit_h_max 8
_diffrn_reflns_limit_h_min -7
_diffrn_reflns_limit_k_max 9
_diffrn_reflns_limit_k_min -9
_diffrn_reflns_limit_l_max 12
_diffrn_reflns_limit_l_min -12
_diffrn_reflns_number 3363
_diffrn_reflns_theta_full 27.50
_diffrn_reflns_theta_max 27.50
_diffrn_reflns_theta_min 5.57
_exptl_absorpt_coefficient_mu 5.728
_exptl_absorpt_correction_T_max 0.6572
_exptl_absorpt_correction_T_min 0.2078
_exptl_absorpt_correction_type multi-scan
_exptl_absorpt_process_details 'DENZO/SCALEPACK (Otwinowski & Minor, 1997)'
_exptl_crystal_colour black-purple
_exptl_crystal_density_diffrn 1.737
_exptl_crystal_density_meas ?
_exptl_crystal_density_method .
_exptl_crystal_description rod
_exptl_crystal_F_000 224
_exptl_crystal_size_max 0.40
_exptl_crystal_size_mid 0.12
_exptl_crystal_size_min 0.08
_refine_diff_density_max 0.935
_refine_diff_density_min -1.230
_refine_diff_density_rms 0.117
_refine_ls_extinction_coef 0.088(11)
_refine_ls_extinction_expression Fc^*^=kFc[1+0.001xFc^2^\l^3^/sin(2\q)]^-1/4^
_refine_ls_extinction_method SHELXL
_refine_ls_goodness_of_fit_ref 1.029
_refine_ls_hydrogen_treatment mixed
_refine_ls_matrix_type full
_refine_ls_number_parameters 117
_refine_ls_number_reflns 1932
_refine_ls_number_restraints 0
_refine_ls_restrained_S_all 1.029
_refine_ls_R_factor_all 0.0416
_refine_ls_R_factor_gt 0.0398
_refine_ls_shift/su_max 0.000
_refine_ls_shift/su_mean 0.000
_refine_ls_structure_factor_coef Fsqd
_refine_ls_weighting_details 'calc w=1/[\s^2^(Fo^2^)+(0.0603P)^2^+0.3478P] where P=(Fo^2^+2Fc^2^)/3'
_refine_ls_weighting_scheme calc
_refine_ls_wR_factor_gt 0.1022
_refine_ls_wR_factor_ref 0.1041
_reflns_number_gt 1836
_reflns_number_total 1932
_reflns_threshold_expression >2sigma(I)
_cod_data_source_file ic9009459_si_001_3.cif
_cod_data_source_block 2
_cod_depositor_comments
;
The following automatic conversions were performed:
'_symmetry_cell_setting' value 'Triclinic' changed to 'triclinic'
according to '/home/saulius/struct/CIF-dictionaries/cif_core.dic'
dictionary named 'cif_core.dic' version 2.4.1 from 2010-06-29.

Automatic conversion script
Id: cif_fix_enum 1527 2010-12-29 10:47:43Z saulius 

The following automatic conversions were performed:
data name '_contact_author_fax' replaced with
'_publ_contact_author_fax' as specified in the replacement file
'/home/antanas/src/cod-tools/trunk/data/replacement-values/replacement_tags.lst'.

Automatic conversion script
Id: cif_correct_tags 4998 2017-03-02 13:24:31Z antanas 
;
_cod_database_code 4303036

loop_
_symmetry_equiv_pos_as_xyz
'x, y, z'
'-x, -y, -z'

loop_
_atom_site_label
_atom_site_type_symbol
_atom_site_fract_x
_atom_site_fract_y
_atom_site_fract_z
_atom_site_U_iso_or_equiv
_atom_site_adp_type
_atom_site_occupancy
_atom_site_symmetry_multiplicity
_atom_site_calc_flag
_atom_site_refinement_flags
_atom_site_disorder_assembly
_atom_site_disorder_group
Rb1 Rb 0.95824(5) 0.26101(3) 0.47776(3) 0.03125(19) Uani 1 1 d . . .
N1 N 0.7467(5) -0.0433(4) 0.6205(3) 0.0291(5) Uani 1 1 d . . .
C1 C 0.8340(6) -0.0066(4) 0.7622(4) 0.0317(7) Uani 1 1 d . . .
H1 H 0.9699 -0.0403 0.7921 0.038 Uiso 1 1 calc R . .
C2 C 0.7486(6) 0.0746(5) 0.8694(4) 0.0353(7) Uani 1 1 d . . .
H2 H 0.8232 0.0977 0.9674 0.042 Uiso 1 1 calc R . .
C3 C 0.5417(6) 0.1219(4) 0.8245(4) 0.0333(7) Uani 1 1 d . . .
H3 H 0.4714 0.1731 0.8939 0.040 Uiso 1 1 calc R . .
C4 C 0.4453(6) 0.0938(4) 0.6826(4) 0.0292(6) Uani 1 1 d . . .
H4 H 0.3120 0.1270 0.6552 0.035 Uiso 1 1 d R . .
C5 C 0.5459(5) 0.0133(4) 0.5736(3) 0.0261(6) Uani 1 1 d . . .
N1E N 0.5963(5) 0.4417(4) 0.3466(3) 0.0332(6) Uani 1 1 d . . .
H11E H 0.493(7) 0.357(5) 0.364(4) 0.022(8) Uiso 1 1 d . . .
H12E H 0.546(8) 0.520(6) 0.353(5) 0.035(11) Uiso 1 1 d . . .
C1E C 0.6108(6) 0.3891(5) 0.1960(4) 0.0372(7) Uani 1 1 d . . .
H13E H 0.4687 0.3915 0.1323 0.045 Uiso 1 1 calc R . .
H14E H 0.6253 0.2622 0.1814 0.045 Uiso 1 1 calc R . .
C2E C 0.8097(6) 0.5151(5) 0.1546(4) 0.0371(7) Uani 1 1 d . . .
H23E H 0.8006 0.4845 0.0500 0.045 Uiso 1 1 calc R . .
H24E H 0.8010 0.6431 0.1755 0.045 Uiso 1 1 calc R . .
N2E N 1.0297(6) 0.5004(5) 0.2327(3) 0.0375(6) Uani 1 1 d . . .
H21E H 1.055(8) 0.397(7) 0.190(5) 0.044(12) Uiso 1 1 d . . .
H22E H 1.136(9) 0.587(7) 0.224(5) 0.045(13) Uiso 1 1 d . . .

loop_
_atom_site_aniso_label
_atom_site_aniso_U_11
_atom_site_aniso_U_22
_atom_site_aniso_U_33
_atom_site_aniso_U_23
_atom_site_aniso_U_13
_atom_site_aniso_U_12
Rb1 0.0294(2) 0.0282(2) 0.0369(2) 0.00622(13) 0.00741(13) 0.00828(14)
N1 0.0277(13) 0.0316(13) 0.0314(13) 0.0075(10) 0.0079(10) 0.0118(10)
C1 0.0303(16) 0.0297(15) 0.0348(16) 0.0102(12) 0.0038(12) 0.0072(12)
C2 0.0361(17) 0.0393(17) 0.0290(15) 0.0050(12) 0.0043(12) 0.0093(14)
C3 0.0349(17) 0.0320(15) 0.0340(16) 0.0037(12) 0.0117(13) 0.0085(13)
C4 0.0274(15) 0.0272(14) 0.0332(15) 0.0050(11) 0.0073(12) 0.0069(12)
C5 0.0242(14) 0.0245(13) 0.0316(16) 0.0056(11) 0.0074(11) 0.0085(11)
N1E 0.0298(15) 0.0316(15) 0.0396(16) 0.0071(12) 0.0087(11) 0.0093(13)
C1E 0.0352(18) 0.0371(17) 0.0362(17) 0.0020(13) 0.0025(13) 0.0092(14)
C2E 0.0407(19) 0.0400(17) 0.0339(16) 0.0113(13) 0.0095(13) 0.0130(14)
N2E 0.0350(16) 0.0392(16) 0.0414(16) 0.0093(13) 0.0136(12) 0.0108(13)

loop_
_atom_type_symbol
_atom_type_description
_atom_type_scat_dispersion_real
_atom_type_scat_dispersion_imag
_atom_type_scat_source
C C 0.0033 0.0016 'International Tables Vol C Tables 4.2.6.8 and 6.1.1.4'
H H 0.0000 0.0000 'International Tables Vol C Tables 4.2.6.8 and 6.1.1.4'
N N 0.0061 0.0033 'International Tables Vol C Tables 4.2.6.8 and 6.1.1.4'
Rb Rb -0.9393 2.9676 'International Tables Vol C Tables 4.2.6.8 and 6.1.1.4'

loop_
_geom_angle_atom_site_label_1
_geom_angle_atom_site_label_2
_geom_angle_atom_site_label_3
_geom_angle
_geom_angle_site_symmetry_1
_geom_angle_site_symmetry_3
_geom_angle_publ_flag
N1 Rb1 N1 89.60(7) 2_756 . ?
N1 Rb1 N1E 138.53(8) 2_756 . ?
N1 Rb1 N1E 109.97(8) . . ?
N1 Rb1 N2E 133.96(8) 2_756 2_766 ?
N1 Rb1 N2E 82.91(8) . 2_766 ?
N1E Rb1 N2E 85.81(8) . 2_766 ?
N1 Rb1 C5 111.01(7) 2_756 . ?
N1 Rb1 C5 27.05(7) . . ?
N1E Rb1 C5 82.93(8) . . ?
N2E Rb1 C5 80.14(8) 2_766 . ?
N1 Rb1 N2E 90.76(8) 2_756 . ?
N1 Rb1 N2E 158.44(8) . . ?
N1E Rb1 N2E 57.85(8) . . ?
N2E Rb1 N2E 111.73(7) 2_766 . ?
C5 Rb1 N2E 136.57(8) . . ?
N1 Rb1 N1E 88.05(8) 2_756 2_766 ?
N1 Rb1 N1E 118.27(8) . 2_766 ?
N1E Rb1 N1E 111.59(7) . 2_766 ?
N2E Rb1 N1E 57.40(8) 2_766 2_766 ?
C5 Rb1 N1E 132.40(8) . 2_766 ?
N2E Rb1 N1E 83.28(9) . 2_766 ?
N1 Rb1 C4 83.80(8) 2_756 2_656 ?
N1 Rb1 C4 55.38(8) . 2_656 ?
N1E Rb1 C4 78.81(9) . 2_656 ?
N2E Rb1 C4 125.48(9) 2_766 2_656 ?
C5 Rb1 C4 46.40(8) . 2_656 ?
N2E Rb1 C4 103.25(9) . 2_656 ?
N1E Rb1 C4 169.59(9) 2_766 2_656 ?
N1 Rb1 C5 107.00(7) 2_756 2_656 ?
N1 Rb1 C5 46.13(7) . 2_656 ?
N1E Rb1 C5 68.90(8) . 2_656 ?
N2E Rb1 C5 99.96(8) 2_766 2_656 ?
C5 Rb1 C5 25.32(10) . 2_656 ?
N2E Rb1 C5 113.66(8) . 2_656 ?
N1E Rb1 C5 156.53(8) 2_766 2_656 ?
C4 Rb1 C5 25.98(8) 2_656 2_656 ?
N1 Rb1 C1 22.58(8) 2_756 2_756 ?
N1 Rb1 C1 97.45(7) . 2_756 ?
N1E Rb1 C1 116.18(8) . 2_756 ?
N2E Rb1 C1 155.89(8) 2_766 2_756 ?
C5 Rb1 C1 110.81(8) . 2_756 ?
N2E Rb1 C1 75.74(8) . 2_756 ?
N1E Rb1 C1 102.71(8) 2_766 2_756 ?
C4 Rb1 C1 71.60(8) 2_656 2_756 ?
C5 Rb1 C1 97.40(8) 2_656 2_756 ?
N1 Rb1 Rb1 128.69(5) 2_756 2_766 ?
N1 Rb1 Rb1 136.62(5) . 2_766 ?
N1E Rb1 Rb1 57.13(6) . 2_766 ?
N2E Rb1 Rb1 56.59(6) 2_766 2_766 ?
C5 Rb1 Rb1 120.09(5) . 2_766 ?
N2E Rb1 Rb1 55.14(6) . 2_766 ?
N1E Rb1 Rb1 54.47(6) 2_766 2_766 ?
C4 Rb1 Rb1 135.94(6) 2_656 2_766 ?
C5 Rb1 Rb1 120.90(5) 2_656 2_766 ?
C1 Rb1 Rb1 125.80(5) 2_756 2_766 ?
N1 Rb1 C1E 114.14(8) 2_756 . ?
N1 Rb1 C1E 118.47(8) . . ?
N1E Rb1 C1E 24.40(8) . . ?
N2E Rb1 C1E 109.22(8) 2_766 . ?
C5 Rb1 C1E 93.73(8) . . ?
N2E Rb1 C1E 42.89(9) . . ?
N1E Rb1 C1E 118.39(8) 2_766 . ?
C4 Rb1 C1E 71.12(8) 2_656 . ?
C5 Rb1 C1E 72.40(8) 2_656 . ?
C1 Rb1 C1E 91.90(8) 2_756 . ?
Rb1 Rb1 C1E 68.43(6) 2_766 . ?
N1 Rb1 H11E 140.0(7) 2_756 . ?
N1 Rb1 H11E 94.8(7) . . ?
N1E Rb1 H11E 15.4(7) . . ?
N2E Rb1 H11E 85.9(7) 2_766 . ?
C5 Rb1 H11E 67.8(7) . . ?
N2E Rb1 H11E 71.5(7) . . ?
N1E Rb1 H11E 123.4(7) 2_766 . ?
C4 Rb1 H11E 66.8(7) 2_656 . ?
C5 Rb1 H11E 54.0(7) 2_656 . ?
C1 Rb1 H11E 117.9(7) 2_756 . ?
Rb1 Rb1 H11E 69.7(7) 2_766 . ?
C1E Rb1 H11E 32.0(7) . . ?
N1 Rb1 H21E 76.0(10) 2_756 . ?
N1 Rb1 H21E 148.0(9) . . ?
N1E Rb1 H21E 68.2(10) . . ?
N2E Rb1 H21E 127.5(9) 2_766 . ?
C5 Rb1 H21E 136.0(9) . . ?
N2E Rb1 H21E 16.5(9) . . ?
N1E Rb1 H21E 90.1(9) 2_766 . ?
C4 Rb1 H21E 94.2(9) 2_656 . ?
C5 Rb1 H21E 110.7(9) 2_656 . ?
C1 Rb1 H21E 59.5(9) 2_756 . ?
Rb1 Rb1 H21E 71.1(9) 2_766 . ?
C1E Rb1 H21E 48.0(9) . . ?
H11E Rb1 H21E 79.7(12) . . ?
C1 N1 C5 116.7(3) . . ?
C1 N1 Rb1 100.0(2) . 2_756 ?
C5 N1 Rb1 142.8(2) . 2_756 ?
C1 N1 Rb1 110.3(2) . . ?
C5 N1 Rb1 82.52(16) . . ?
Rb1 N1 Rb1 90.40(7) 2_756 . ?
N1 C1 C2 127.4(3) . . ?
N1 C1 Rb1 57.42(17) . 2_756 ?
C2 C1 Rb1 171.7(2) . 2_756 ?
N1 C1 Rb1 49.57(16) . . ?
C2 C1 Rb1 115.9(2) . . ?
Rb1 C1 Rb1 72.40(7) 2_756 . ?
N1 C1 H1 116.3 . . ?
C2 C1 H1 116.3 . . ?
Rb1 C1 H1 59.4 2_756 . ?
Rb1 C1 H1 103.8 . . ?
C1 C2 C3 116.2(3) . . ?
C1 C2 H2 121.9 . . ?
C3 C2 H2 121.9 . . ?
C4 C3 C2 120.1(3) . . ?
C4 C3 H3 119.9 . . ?
C2 C3 H3 119.9 . . ?
C3 C4 C5 121.5(3) . . ?
C3 C4 Rb1 123.9(2) . 2_656 ?
C5 C4 Rb1 77.44(17) . 2_656 ?
C3 C4 H4 119.0 . . ?
C5 C4 H4 119.5 . . ?
Rb1 C4 H4 69.7 2_656 . ?
C5 C5 N1 119.2(3) 2_656 . ?
C5 C5 C4 123.0(3) 2_656 . ?
N1 C5 C4 117.9(3) . . ?
C5 C5 Rb1 81.5(2) 2_656 . ?
N1 C5 Rb1 70.43(16) . . ?
C4 C5 Rb1 118.87(19) . . ?
C5 C5 Rb1 73.1(2) 2_656 2_656 ?
N1 C5 Rb1 122.34(19) . 2_656 ?
C4 C5 Rb1 76.58(17) . 2_656 ?
Rb1 C5 Rb1 154.68(10) . 2_656 ?
C1E N1E Rb1 95.9(2) . . ?
C1E N1E Rb1 112.1(2) . 2_766 ?
Rb1 N1E Rb1 68.41(6) . 2_766 ?
C1E N1E H11E 106(3) . . ?
Rb1 N1E H11E 90(3) . . ?
Rb1 N1E H11E 137(3) 2_766 . ?
C1E N1E H12E 110(4) . . ?
Rb1 N1E H12E 147(4) . . ?
Rb1 N1E H12E 83(4) 2_766 . ?
H11E N1E H12E 102(4) . . ?
N1E C1E C2E 112.3(3) . . ?
N1E C1E Rb1 59.75(18) . . ?
C2E C1E Rb1 93.5(2) . . ?
N1E C1E H13E 109.1 . . ?
C2E C1E H13E 109.1 . . ?
Rb1 C1E H13E 157.4 . . ?
N1E C1E H14E 109.1 . . ?
C2E C1E H14E 109.1 . . ?
Rb1 C1E H14E 62.9 . . ?
H13E C1E H14E 107.9 . . ?
N2E C2E C1E 112.1(3) . . ?
N2E C2E Rb1 58.52(18) . 2_766 ?
C1E C2E Rb1 92.4(2) . 2_766 ?
N2E C2E H23E 109.2 . . ?
C1E C2E H23E 109.2 . . ?
Rb1 C2E H23E 158.3 2_766 . ?
N2E C2E H24E 109.2 . . ?
C1E C2E H24E 109.2 . . ?
Rb1 C2E H24E 65.0 2_766 . ?
H23E C2E H24E 107.9 . . ?
C2E N2E Rb1 97.5(2) . 2_766 ?
C2E N2E Rb1 110.8(2) . . ?
Rb1 N2E Rb1 68.27(6) 2_766 . ?
C2E N2E H21E 107(3) . . ?
Rb1 N2E H21E 146(3) 2_766 . ?
Rb1 N2E H21E 81(3) . . ?
C2E N2E H22E 111(4) . . ?
Rb1 N2E H22E 85(3) 2_766 . ?
Rb1 N2E H22E 133(4) . . ?
H21E N2E H22E 106(4) . . ?

loop_
_geom_bond_atom_site_label_1
_geom_bond_atom_site_label_2
_geom_bond_distance
_geom_bond_site_symmetry_2
_geom_bond_publ_flag
Rb1 N1 2.946(3) 2_756 ?
Rb1 N1 2.976(3) . ?
Rb1 N1E 3.081(3) . ?
Rb1 N2E 3.110(3) 2_766 ?
Rb1 C5 3.131(3) . ?
Rb1 N2E 3.164(3) . ?
Rb1 N1E 3.180(3) 2_766 ?
Rb1 C4 3.225(3) 2_656 ?
Rb1 C5 3.236(3) 2_656 ?
Rb1 C1 3.443(4) 2_756 ?
Rb1 Rb1 3.5209(5) 2_766 ?
Rb1 C1E 3.549(4) . ?
Rb1 H11E 3.20(4) . ?
Rb1 H21E 3.15(5) . ?
N1 C1 1.343(4) . ?
N1 C5 1.436(4) . ?
N1 Rb1 2.946(3) 2_756 ?
C1 C2 1.381(5) . ?
C1 Rb1 3.443(4) 2_756 ?
C1 H1 0.9500 . ?
C2 C3 1.429(5) . ?
C2 H2 0.9500 . ?
C3 C4 1.358(5) . ?
C3 H3 0.9500 . ?
C4 C5 1.452(4) . ?
C4 Rb1 3.225(3) 2_656 ?
C4 H4 0.9289 . ?
C5 C5 1.399(6) 2_656 ?
C5 Rb1 3.236(3) 2_656 ?
N1E C1E 1.474(5) . ?
N1E Rb1 3.180(3) 2_766 ?
N1E H11E 0.85(4) . ?
N1E H12E 0.74(5) . ?
C1E C2E 1.511(5) . ?
C1E H13E 0.9900 . ?
C1E H14E 0.9900 . ?
C2E N2E 1.480(5) . ?
C2E Rb1 3.615(4) 2_766 ?
C2E H23E 0.9900 . ?
C2E H24E 0.9900 . ?
N2E Rb1 3.110(3) 2_766 ?
N2E H21E 0.90(5) . ?
N2E H22E 0.84(5) . ?
